data_1507807
loop_
_publ_author_name
'Chen, Minghua'
'Gan, Lishe'
'Lin, Sheng'
'Wang, Xiaoliang'
'Li, Li'
'Li, Yuhuan'
'Zhu, Chenggen'
'Wang, Yanan'
'Jiang, Bingya'
'Jiang, Jiandong'
'Yang, Yongchun'
'Shi, Jiangong'

_publ_section_title
;
 Alkaloids from the Root of Isatis indigotica.
;
_journal_issue 6
_journal_name_full 'Journal of natural products'
_journal_page_first 1167
_journal_page_last 1176
_journal_paper_doi 10.1021/np3002833
_journal_volume 75
_journal_year 2012
_chemical_formula_moiety 'C17 H12 N2 O3'
_chemical_formula_sum 'C17 H12 N2 O3'
_chemical_formula_weight 292.29
_chemical_name_systematic
; 
 ? 
;
_space_group_IT_number 61
_symmetry_cell_setting orthorhombic
_symmetry_space_group_name_Hall '-P 2bc 2ac'
_symmetry_space_group_name_H-M 'P c a b'
_atom_sites_solution_hydrogens geom
_atom_sites_solution_primary direct
_atom_sites_solution_secondary difmap
_audit_creation_method SHELXL-97
_cell_angle_alpha 90.00(0)
_cell_angle_beta 90.00(0)
_cell_angle_gamma 90.00(0)
_cell_formula_units_Z 8
_cell_length_a 11.145(3)
_cell_length_b 14.533(5)
_cell_length_c 16.506(4)
_cell_measurement_reflns_used 2108
_cell_measurement_temperature 295(2)
_cell_measurement_theta_max 71.99
_cell_measurement_theta_min 5.36
_cell_volume 2673.5(13)
_computing_cell_refinement 'CrystalClear (Rigaku Inc., 2008)'
_computing_data_collection 'CrystalClear (Rigaku Inc., 2008)'
_computing_data_reduction 'CrystalClear (Rigaku Inc., 2008)'
_computing_molecular_graphics ORTEPII(Johnson,1976)andPLUTON(Spek,1990)
_computing_publication_material 'SHELXL97(Sheldrick, 1997)'
_computing_structure_refinement 'SHELXL-97 (Sheldrick, 1997)'
_computing_structure_solution 'SHELXS-97 (Sheldrick, 1990)'
_diffrn_ambient_temperature 295(2)
_diffrn_detector_area_resol_mean 0
_diffrn_measured_fraction_theta_full 0.974
_diffrn_measured_fraction_theta_max 0.974
_diffrn_measurement_device_type 'MicroMax 002+'
_diffrn_measurement_method \f\k
_diffrn_radiation_monochromator confocal
_diffrn_radiation_source 'fine-focus sealed tube'
_diffrn_radiation_type CuK\a
_diffrn_radiation_wavelength 1.54187
_diffrn_reflns_av_R_equivalents 0.0544
_diffrn_reflns_av_sigmaI/netI 0.0415
_diffrn_reflns_limit_h_max 11
_diffrn_reflns_limit_h_min -12
_diffrn_reflns_limit_k_max 17
_diffrn_reflns_limit_k_min -17
_diffrn_reflns_limit_l_max 20
_diffrn_reflns_limit_l_min -20
_diffrn_reflns_number 17035
_diffrn_reflns_theta_full 71.99
_diffrn_reflns_theta_max 71.99
_diffrn_reflns_theta_min 5.36
_diffrn_standards_decay_% 0
_diffrn_standards_interval_count 0
_diffrn_standards_interval_time 0
_diffrn_standards_number 0
_exptl_absorpt_coefficient_mu 0.836
_exptl_absorpt_correction_T_max 1.000
_exptl_absorpt_correction_T_min 0.717
_exptl_absorpt_correction_type multi-scan
_exptl_crystal_colour colorless
_exptl_crystal_density_diffrn 1.452
_exptl_crystal_density_method 'not measured'
_exptl_crystal_description plane
_exptl_crystal_F_000 1216
_exptl_crystal_size_max 0.966
_exptl_crystal_size_mid 0.274
_exptl_crystal_size_min 0.056
_refine_diff_density_max 0.265
_refine_diff_density_min -0.318
_refine_diff_density_rms 0.086
_refine_ls_extinction_coef 0.0133(9)
_refine_ls_extinction_expression Fc^*^=kFc[1+0.001xFc^2^\l^3^/sin(2\q)]^-1/4^
_refine_ls_extinction_method SHELXL
_refine_ls_goodness_of_fit_ref 1.107
_refine_ls_hydrogen_treatment constr
_refine_ls_matrix_type full
_refine_ls_number_parameters 200
_refine_ls_number_reflns 2565
_refine_ls_number_restraints 0
_refine_ls_restrained_S_all 1.107
_refine_ls_R_factor_all 0.0488
_refine_ls_R_factor_gt 0.0457
_refine_ls_shift/su_max 0.000
_refine_ls_shift/su_mean 0.000
_refine_ls_structure_factor_coef Fsqd
_refine_ls_weighting_details 'calc w=1/[\s^2^(Fo^2^)+(0.0701P)^2^+0.1926P] where P=(Fo^2^+2Fc^2^)/3'
_refine_ls_weighting_scheme calc
_refine_ls_wR_factor_gt 0.1110
_refine_ls_wR_factor_ref 0.1151
_reflns_number_gt 2259
_reflns_number_total 2565
_reflns_threshold_expression >2sigma(I)
_cod_data_source_file np3002833_si_002.cif
_cod_data_source_block a
_cod_depositor_comments
;
The following automatic conversions were performed:

'_symmetry_cell_setting' value 'Orthorhombic' changed to
'orthorhombic' according to
/home/saulius/struct/CIF-dictionaries/cif_core.dic dictionary named
'cif_core.dic' version 2.4.1 from
2010-06-29.

'_exptl_absorpt_correction_type' value 'Multi-scan'
changed to 'multi-scan' according to
/home/saulius/struct/CIF-dictionaries/cif_core.dic dictionary named
'cif_core.dic' version 2.4.1 from 2010-06-29.

Automatic conversion script
Id: cif_fix_values 1891 2012-01-12 08:04:46Z andrius 
;
_cod_original_cell_volume 2673.5(12)
_cod_original_sg_symbol_Hall '-P 2bc 2ac '
_cod_original_sg_symbol_H-M 'P cab'
_cod_database_code 1507807

loop_
_symmetry_equiv_pos_as_xyz
'x, y, z'
'-x, -y+1/2, z+1/2'
'x+1/2, -y, -z+1/2'
'-x+1/2, y+1/2, -z'
'-x, -y, -z'
'x, y-1/2, -z-1/2'
'-x-1/2, y, z-1/2'
'x-1/2, -y-1/2, z'

loop_
_atom_site_label
_atom_site_type_symbol
_atom_site_fract_x
_atom_site_fract_y
_atom_site_fract_z
_atom_site_U_iso_or_equiv
_atom_site_adp_type
_atom_site_occupancy
_atom_site_symmetry_multiplicity
_atom_site_calc_flag
_atom_site_refinement_flags
N1 N 0.91073(9) 0.22954(6) 0.41934(6) 0.0384(3) Uani 1 1 d .
N10 N 0.81338(9) 0.08679(6) 0.44129(6) 0.0398(3) Uani 1 1 d .
O1 O 1.09653(9) 0.03275(6) 0.40371(7) 0.0588(3) Uani 1 1 d .
H1A H 1.1562 0.0639 0.4133 0.088 Uiso 1 1 calc R
O2 O 0.71288(9) -0.02164(6) 0.36638(7) 0.0594(3) Uani 1 1 d .
O3 O 0.80396(9) 0.36087(5) 0.43844(6) 0.0474(3) Uani 1 1 d .
C2 C 0.92681(11) 0.13291(7) 0.44170(7) 0.0389(3) Uani 1 1 d .
H2A H 0.9663 0.1272 0.4945 0.047 Uiso 1 1 calc R
C3 C 1.00420(12) 0.08999(8) 0.37361(8) 0.0453(3) Uani 1 1 d .
C3A C 1.04937(12) 0.17418(8) 0.32940(8) 0.0436(3) Uani 1 1 d .
C4 C 1.13842(14) 0.18058(10) 0.27144(9) 0.0545(4) Uani 1 1 d .
H4A H 1.1774 0.1281 0.2528 0.065 Uiso 1 1 calc R
C5 C 1.16858(14) 0.26666(12) 0.24169(9) 0.0588(4) Uani 1 1 d .
H5A H 1.2290 0.2721 0.2031 0.071 Uiso 1 1 calc R
C6 C 1.10953(14) 0.34461(11) 0.26883(8) 0.0537(4) Uani 1 1 d .
H6A H 1.1300 0.4016 0.2472 0.064 Uiso 1 1 calc R
C7 C 1.02073(13) 0.33971(9) 0.32738(8) 0.0466(3) Uani 1 1 d .
H7A H 0.9815 0.3922 0.3457 0.056 Uiso 1 1 calc R
C7A C 0.99283(11) 0.25327(8) 0.35756(7) 0.0392(3) Uani 1 1 d .
C8 C 0.91368(14) 0.02846(10) 0.32845(10) 0.0569(4) Uani 1 1 d .
H8A H 0.8966 0.0538 0.2753 0.068 Uiso 1 1 calc R
H8B H 0.9462 -0.0330 0.3216 0.068 Uiso 1 1 calc R
C9 C 0.80071(12) 0.02510(8) 0.37875(8) 0.0450(3) Uani 1 1 d .
C1' C 0.73447(11) 0.22297(8) 0.50182(7) 0.0380(3) Uani 1 1 d .
C2' C 0.72448(11) 0.12744(8) 0.49060(7) 0.0388(3) Uani 1 1 d .
C3' C 0.63298(13) 0.07818(9) 0.52749(8) 0.0488(3) Uani 1 1 d .
H3'A H 0.6251 0.0153 0.5185 0.059 Uiso 1 1 calc R
C4' C 0.55344(13) 0.12378(10) 0.57790(9) 0.0535(4) Uani 1 1 d .
H4'A H 0.4914 0.0913 0.6024 0.064 Uiso 1 1 calc R
C5' C 0.56548(13) 0.21733(10) 0.59217(9) 0.0527(4) Uani 1 1 d .
H5'A H 0.5133 0.2470 0.6276 0.063 Uiso 1 1 calc R
C6' C 0.65477(13) 0.26643(9) 0.55382(8) 0.0455(3) Uani 1 1 d .
H6'A H 0.6617 0.3294 0.5629 0.055 Uiso 1 1 calc R
C7' C 0.81931(11) 0.27854(7) 0.45202(7) 0.0375(3) Uani 1 1 d .

loop_
_atom_site_aniso_label
_atom_site_aniso_U_11
_atom_site_aniso_U_22
_atom_site_aniso_U_33
_atom_site_aniso_U_23
_atom_site_aniso_U_13
_atom_site_aniso_U_12
N1 0.0377(6) 0.0303(5) 0.0471(5) -0.0023(4) 0.0000(4) -0.0002(4)
N10 0.0392(6) 0.0309(5) 0.0494(6) -0.0028(4) -0.0033(4) -0.0021(4)
O1 0.0423(6) 0.0402(5) 0.0940(8) 0.0037(5) 0.0005(5) 0.0085(4)
O2 0.0580(7) 0.0466(5) 0.0735(7) -0.0123(5) -0.0043(5) -0.0157(4)
O3 0.0480(6) 0.0296(4) 0.0646(6) -0.0016(4) 0.0005(4) 0.0018(3)
C2 0.0374(7) 0.0309(6) 0.0482(7) -0.0012(4) -0.0064(5) 0.0009(4)
C3 0.0395(7) 0.0370(6) 0.0594(7) -0.0071(5) -0.0007(5) 0.0043(5)
C3A 0.0403(7) 0.0441(7) 0.0463(7) -0.0063(5) -0.0041(5) 0.0015(5)
C4 0.0502(9) 0.0627(9) 0.0505(7) -0.0100(6) 0.0026(6) 0.0051(6)
C5 0.0503(9) 0.0810(11) 0.0450(7) 0.0008(7) 0.0038(6) -0.0041(7)
C6 0.0522(9) 0.0617(8) 0.0472(7) 0.0084(6) -0.0047(6) -0.0112(7)
C7 0.0472(8) 0.0423(6) 0.0504(7) 0.0019(5) -0.0042(5) -0.0040(5)
C7A 0.0354(7) 0.0410(6) 0.0412(6) -0.0027(5) -0.0045(5) -0.0024(5)
C8 0.0518(9) 0.0477(7) 0.0712(10) -0.0228(6) 0.0032(7) -0.0013(6)
C9 0.0478(8) 0.0306(6) 0.0567(7) -0.0048(5) -0.0063(6) -0.0003(5)
C1' 0.0368(7) 0.0368(6) 0.0403(6) -0.0009(4) -0.0069(5) 0.0005(5)
C2' 0.0377(7) 0.0361(6) 0.0426(6) 0.0009(4) -0.0057(5) 0.0004(5)
C3' 0.0472(8) 0.0420(7) 0.0571(8) 0.0064(5) -0.0032(6) -0.0049(5)
C4' 0.0441(8) 0.0615(9) 0.0551(8) 0.0109(6) 0.0025(6) -0.0039(6)
C5' 0.0473(8) 0.0620(8) 0.0487(7) -0.0004(6) 0.0049(6) 0.0055(6)
C6' 0.0454(8) 0.0449(7) 0.0462(7) -0.0040(5) -0.0024(5) 0.0038(5)
C7' 0.0372(7) 0.0324(6) 0.0430(6) -0.0055(4) -0.0061(5) 0.0001(4)

loop_
_atom_type_symbol
_atom_type_description
_atom_type_scat_dispersion_real
_atom_type_scat_dispersion_imag
_atom_type_scat_source
C C 0.0181 0.0091 'International Tables Vol C Tables 4.2.6.8 and 6.1.1.4'
H H 0.0000 0.0000 'International Tables Vol C Tables 4.2.6.8 and 6.1.1.4'
N N 0.0311 0.0180 'International Tables Vol C Tables 4.2.6.8 and 6.1.1.4'
O O 0.0492 0.0322 'International Tables Vol C Tables 4.2.6.8 and 6.1.1.4'

loop_
_geom_angle_atom_site_label_1
_geom_angle_atom_site_label_2
_geom_angle_atom_site_label_3
_geom_angle
C7' N1 C7A 130.24(10)
C7' N1 C2 119.74(10)
C7A N1 C2 109.69(10)
C9 N10 C2' 129.33(10)
C9 N10 C2 113.57(10)
C2' N10 C2 114.92(9)
C3 O1 H1A 109.5
N10 C2 N1 109.89(10)
N10 C2 C3 107.46(9)
N1 C2 C3 105.78(10)
N10 C2 H2A 111.2
N1 C2 H2A 111.2
C3 C2 H2A 111.2
O1 C3 C3A 113.81(11)
O1 C3 C8 107.77(10)
C3A C3 C8 117.04(12)
O1 C3 C2 112.81(11)
C3A C3 C2 102.12(9)
C8 C3 C2 102.73(10)
C4 C3A C7A 120.09(12)
C4 C3A C3 128.92(12)
C7A C3A C3 110.91(11)
C3A C4 C5 118.72(13)
C3A C4 H4A 120.6
C5 C4 H4A 120.6
C6 C5 C4 120.59(14)
C6 C5 H5A 119.7
C4 C5 H5A 119.7
C5 C6 C7 121.55(14)
C5 C6 H6A 119.2
C7 C6 H6A 119.2
C6 C7 C7A 117.22(13)
C6 C7 H7A 121.4
C7A C7 H7A 121.4
C7 C7A C3A 121.80(12)
C7 C7A N1 128.73(12)
C3A C7A N1 109.45(11)
C9 C8 C3 107.39(11)
C9 C8 H8A 110.2
C3 C8 H8A 110.2
C9 C8 H8B 110.2
C3 C8 H8B 110.2
H8A C8 H8B 108.5
O2 C9 N10 125.21(13)
O2 C9 C8 126.93(12)
N10 C9 C8 107.85(11)
C6' C1' C2' 118.73(11)
C6' C1' C7' 120.04(10)
C2' C1' C7' 120.86(11)
C3' C2' C1' 120.70(11)
C3' C2' N10 123.58(11)
C1' C2' N10 115.71(10)
C4' C3' C2' 119.17(12)
C4' C3' H3'A 120.4
C2' C3' H3'A 120.4
C3' C4' C5' 120.63(13)
C3' C4' H4'A 119.7
C5' C4' H4'A 119.7
C6' C5' C4' 119.97(13)
C6' C5' H5'A 120.0
C4' C5' H5'A 120.0
C5' C6' C1' 120.71(12)
C5' C6' H6'A 119.6
C1' C6' H6'A 119.6
O3 C7' N1 122.93(11)
O3 C7' C1' 122.65(11)
N1 C7' C1' 114.32(10)

loop_
_geom_bond_atom_site_label_1
_geom_bond_atom_site_label_2
_geom_bond_distance
N1 C7' 1.3550(16)
N1 C7A 1.4128(16)
N1 C2 1.4630(15)
N10 C9 1.3745(16)
N10 C2' 1.4117(16)
N10 C2 1.4310(16)
O1 C3 1.4133(16)
O1 H1A 0.8200
O2 C9 1.2088(15)
O3 C7' 1.2293(14)
C2 C3 1.5480(18)
C2 H2A 0.9800
C3 C3A 1.5111(18)
C3 C8 1.5405(19)
C3A C4 1.382(2)
C3A C7A 1.3908(18)
C4 C5 1.385(2)
C4 H4A 0.9300
C5 C6 1.385(2)
C5 H5A 0.9300
C6 C7 1.385(2)
C6 H6A 0.9300
C7 C7A 1.3867(18)
C7 H7A 0.9300
C8 C9 1.509(2)
C8 H8A 0.9700
C8 H8B 0.9700
C1' C6' 1.3874(18)
C1' C2' 1.4050(16)
C1' C7' 1.4906(17)
C2' C3' 1.3869(18)
C3' C4' 1.385(2)
C3' H3'A 0.9300
C4' C5' 1.386(2)
C4' H4'A 0.9300
C5' C6' 1.378(2)
C5' H5'A 0.9300
C6' H6'A 0.9300

loop_
_geom_hbond_atom_site_label_D
_geom_hbond_atom_site_label_H
_geom_hbond_atom_site_label_A
_geom_hbond_distance_DH
_geom_hbond_distance_HA
_geom_hbond_distance_DA
_geom_hbond_angle_DHA
_geom_hbond_site_symmetry_A
O1 H1A O3 0.82 2.02 2.8396(14) 179.0 8_665

loop_
_cod_related_entry_id
_cod_related_entry_code
_cod_related_entry_database
1 28520596 ChemSpider
